data_4024079
loop_
_publ_author_name
'Toshiaki Shimasaki'
'Shin-ichiro Kato'
'Teruo Shinmyozu'

_publ_contact_author_address
;
Institute for Materials Chemistry and Engineering (IMCE),
6-10-1 Higashi-ku, Fukuoka 812-8581, Japan
;
_publ_contact_author_email shinmyo@ms.ifoc.kyushu-u.ac.jp
_publ_contact_author_fax '+81 92 642 2735'
_publ_contact_author_name 'Prof Teruo Shinmyozu'
_publ_contact_author_phone '+81 92 642 2716'
_publ_section_title
;
 Synthesis, Structural, Spectral, and Photoswitchable Properties of
 cis- and trans-2,2,2',2'-Tetramethyl-1,1'-indanylindanes
;
_journal_name_full 'Journal of Organic Chemistry'
_journal_page_first 6251
_journal_page_last 6254
_journal_paper_doi 10.1021/jo0701233
_journal_volume 72
_journal_year 2007
_chemical_formula_moiety 'C22 H22 Br2 '
_chemical_formula_sum 'C22 H22 Br2'
_chemical_formula_weight 446.22
_space_group_IT_number 2
_symmetry_cell_setting triclinic
_symmetry_Int_Tables_number 2
_symmetry_space_group_name_Hall '-P 1'
_symmetry_space_group_name_H-M 'P -1'
_cell_angle_alpha 80.1604(8)
_cell_angle_beta 76.659(2)
_cell_angle_gamma 67.7642(4)
_cell_formula_units_Z 4
_cell_length_a 9.9768(2)
_cell_length_b 11.5045(3)
_cell_length_c 18.2991(5)
_cell_measurement_reflns_used 14293
_cell_measurement_temperature 113.2
_cell_measurement_theta_max 27.4
_cell_measurement_theta_min 2.1
_cell_volume 1883.52(8)
_computing_cell_refinement PROCESS-AUTO
_computing_data_collection PROCESS-AUTO
_computing_data_reduction 'teXsan Ver. 1.11'
_computing_publication_material 'teXsan Ver. 1.11'
_computing_structure_refinement 'teXsan Ver. 1.10'
_computing_structure_solution SIR97
_diffrn_detector_area_resol_mean 10.00
_diffrn_measured_fraction_theta_full 0.9811
_diffrn_measured_fraction_theta_max 0.9811
_diffrn_measurement_device_type 'Rigaku RAXIS-RAPID Imaging Plate'
_diffrn_measurement_method \w
_diffrn_radiation_type 'Mo K\a'
_diffrn_radiation_wavelength 0.7107
_diffrn_reflns_av_R_equivalents 0.034
_diffrn_reflns_limit_h_max 12
_diffrn_reflns_limit_h_min 0
_diffrn_reflns_limit_k_max 14
_diffrn_reflns_limit_k_min -13
_diffrn_reflns_limit_l_max 23
_diffrn_reflns_limit_l_min -22
_diffrn_reflns_number 17294
_diffrn_reflns_theta_full 27.47
_diffrn_reflns_theta_max 27.47
_exptl_absorpt_coefficient_mu 4.317
_exptl_absorpt_correction_T_max 0.649
_exptl_absorpt_correction_T_min 0.460
_exptl_absorpt_correction_type multi-scan
_exptl_absorpt_process_details '(Higashi, 1995)'
_exptl_crystal_colour colorless
_exptl_crystal_density_diffrn 1.573
_exptl_crystal_density_method 'not measured'
_exptl_crystal_description prism
_exptl_crystal_size_max 0.270
_exptl_crystal_size_mid 0.140
_exptl_crystal_size_min 0.100
_refine_diff_density_max 0.96
_refine_diff_density_min -1.12
_refine_ls_extinction_method none
_refine_ls_goodness_of_fit_ref 1.105
_refine_ls_hydrogen_treatment noref
_refine_ls_number_parameters 433
_refine_ls_number_reflns 8433
_refine_ls_R_factor_gt 0.0379
_refine_ls_shift/su_max 0.0010
_refine_ls_structure_factor_coef Fsqd
_refine_ls_weighting_details 'w = 1/[\s^2^(Fo^2^) + (0.05000(Max(Fo^2^,0) + 2Fc^2^)/3)^2^]'
_refine_ls_weighting_scheme calc
_refine_ls_wR_factor_ref 0.1048
_reflns_number_gt 5974
_reflns_number_total 8433
_reflns_threshold_expression F^2^>2.0\s(F^2^)
_cod_data_source_file jo0701233si20070114_063230_3.cif
_cod_data_source_block trans-2(CCDC:625982)
_cod_original_sg_symbol_H-M 'P -1         '
_cod_original_formula_sum 'C22 H22 Br2 '
_cod_database_code 4024079

loop_
_symmetry_equiv_pos_as_xyz
x,y,z
-x,-y,-z

loop_
_atom_site_label
_atom_site_type_symbol
_atom_site_fract_x
_atom_site_fract_y
_atom_site_fract_z
_atom_site_U_iso_or_equiv
_atom_site_adp_type
_atom_site_occupancy
_atom_site_calc_flag
_atom_site_refinement_flags
_atom_site_disorder_assembly
_atom_site_disorder_group
Br(1) Br 0.98280(5) 0.73144(4) 0.13492(2) 0.0287(1) Uani 1.00 d . . .
Br(2) Br 0.93284(4) -0.00531(4) 0.77215(2) 0.0233(1) Uani 1.00 d . . .
Br(3) Br 0.51964(5) 0.43681(4) -0.29858(2) 0.0271(1) Uani 1.00 d . . .
Br(4) Br 0.57000(4) -0.14396(4) 0.38817(2) 0.0235(1) Uani 1.00 d . . .
C(1) C 1.0293(4) 0.3404(3) 0.4104(2) 0.0143(9) Uani 1.00 d . . .
C(2) C 1.1960(4) 0.3111(3) 0.4086(2) 0.0150(9) Uani 1.00 d . . .
C(3) C 1.2527(4) 0.3298(3) 0.3221(2) 0.0170(9) Uani 1.00 d . . .
C(4) C 1.1251(4) 0.5190(3) 0.2314(2) 0.0179(10) Uani 1.00 d . . .
C(5) C 0.9902(4) 0.6090(3) 0.2192(2) 0.0187(10) Uani 1.00 d . . .
C(6) C 0.8596(4) 0.6150(3) 0.2687(2) 0.0200(10) Uani 1.00 d . . .
C(7) C 0.8616(4) 0.5284(3) 0.3321(2) 0.0191(10) Uani 1.00 d . . .
C(8) C 0.9948(4) 0.4335(3) 0.3447(2) 0.0142(9) Uani 1.00 d . . .
C(9) C 1.1253(4) 0.4326(3) 0.2943(2) 0.0163(9) Uani 1.00 d . . .
C(10) C 1.2822(4) 0.1770(3) 0.4384(2) 0.0190(10) Uani 1.00 d . . .
C(11) C 1.2191(4) 0.4101(3) 0.4466(2) 0.0199(10) Uani 1.00 d . . .
C(12) C 0.9389(4) 0.2875(3) 0.4583(2) 0.0147(9) Uani 1.00 d . . .
C(13) C 0.7980(4) 0.2744(3) 0.4433(2) 0.0161(9) Uani 1.00 d . . .
C(14) C 0.8035(4) 0.1459(3) 0.4890(2) 0.0175(9) Uani 1.00 d . . .
C(15) C 0.8645(4) 0.0734(3) 0.6244(2) 0.0191(10) Uani 1.00 d . . .
C(16) C 0.9405(4) 0.0874(3) 0.6755(2) 0.0194(10) Uani 1.00 d . . .
C(17) C 1.0202(4) 0.1674(3) 0.6586(2) 0.0183(10) Uani 1.00 d . . .
C(18) C 1.0278(4) 0.2345(3) 0.5877(2) 0.0190(10) Uani 1.00 d . . .
C(19) C 0.9577(4) 0.2198(3) 0.5342(2) 0.0145(9) Uani 1.00 d . . .
C(20) C 0.8749(4) 0.1403(3) 0.5540(2) 0.0160(9) Uani 1.00 d . . .
C(21) C 0.6576(4) 0.3752(3) 0.4795(2) 0.0198(10) Uani 1.00 d . . .
C(22) C 0.7957(4) 0.2671(3) 0.3610(2) 0.0190(10) Uani 1.00 d . . .
C(23) C 0.4634(4) 0.2178(3) 0.0321(2) 0.0146(9) Uani 1.00 d . . .
C(24) C 0.2989(4) 0.2321(3) 0.0433(2) 0.0164(9) Uani 1.00 d . . .
C(25) C 0.2404(4) 0.3529(3) -0.0110(2) 0.0180(9) Uani 1.00 d . . .
C(26) C 0.3721(4) 0.3974(3) -0.1480(2) 0.0186(10) Uani 1.00 d . . .
C(27) C 0.5081(4) 0.3710(3) -0.1954(2) 0.0191(10) Uani 1.00 d . . .
C(28) C 0.6384(4) 0.2930(3) -0.1715(2) 0.0186(10) Uani 1.00 d . . .
C(29) C 0.6335(4) 0.2413(3) -0.0966(2) 0.0182(10) Uani 1.00 d . . .
C(30) C 0.4992(4) 0.2692(3) -0.0467(2) 0.0154(9) Uani 1.00 d . . .
C(31) C 0.3698(4) 0.3453(3) -0.0738(2) 0.0169(9) Uani 1.00 d . . .
C(32) C 0.2101(4) 0.2544(3) 0.1222(2) 0.0207(10) Uani 1.00 d . . .
C(33) C 0.2821(4) 0.1218(3) 0.0131(2) 0.021(1) Uani 1.00 d . . .
C(34) C 0.5521(4) 0.1777(3) 0.0847(2) 0.0144(9) Uani 1.00 d . . .
C(35) C 0.6868(4) 0.2139(3) 0.0854(2) 0.0151(9) Uani 1.00 d . . .
C(36) C 0.6707(4) 0.2188(4) 0.1713(2) 0.021(1) Uani 1.00 d . . .
C(37) C 0.6190(4) 0.0485(4) 0.2759(2) 0.0201(10) Uani 1.00 d . . .
C(38) C 0.5545(4) -0.0438(3) 0.2940(2) 0.0195(10) Uani 1.00 d . . .
C(39) C 0.4825(4) -0.0666(3) 0.2448(2) 0.0179(9) Uani 1.00 d . . .
C(40) C 0.4720(4) 0.0046(3) 0.1756(2) 0.0200(10) Uani 1.00 d . . .
C(41) C 0.5327(4) 0.1006(3) 0.1567(2) 0.0167(9) Uani 1.00 d . . .
C(42) C 0.6070(4) 0.1192(3) 0.2071(2) 0.0183(9) Uani 1.00 d . . .
C(43) C 0.8329(4) 0.1071(4) 0.0597(2) 0.022(1) Uani 1.00 d . . .
C(44) C 0.6867(4) 0.3406(4) 0.0439(2) 0.022(1) Uani 1.00 d . . .
H(1) H 1.2772 0.2537 0.2989 0.0213 Uiso 1.00 calc . . .
H(2) H 1.3376 0.3527 0.3123 0.0213 Uiso 1.00 calc . . .
H(3) H 1.2159 0.5167 0.1971 0.0206 Uiso 1.00 calc . . .
H(4) H 0.7683 0.6809 0.2598 0.0246 Uiso 1.00 calc . . .
H(5) H 0.7721 0.5327 0.3672 0.0231 Uiso 1.00 calc . . .
H(6) H 1.2666 0.1164 0.4141 0.0230 Uiso 1.00 calc . . .
H(7) H 1.2479 0.1637 0.4916 0.0230 Uiso 1.00 calc . . .
H(8) H 1.3839 0.1625 0.4297 0.0230 Uiso 1.00 calc . . .
H(9) H 1.1837 0.4014 0.5003 0.0247 Uiso 1.00 calc . . .
H(10) H 1.1667 0.4931 0.4275 0.0247 Uiso 1.00 calc . . .
H(11) H 1.3210 0.3980 0.4388 0.0247 Uiso 1.00 calc . . .
H(12) H 0.8601 0.0766 0.4589 0.0210 Uiso 1.00 calc . . .
H(13) H 0.7066 0.1421 0.5065 0.0210 Uiso 1.00 calc . . .
H(14) H 0.8076 0.0191 0.6378 0.0240 Uiso 1.00 calc . . .
H(15) H 1.0694 0.1763 0.6954 0.0218 Uiso 1.00 calc . . .
H(16) H 1.0826 0.2906 0.5762 0.0229 Uiso 1.00 calc . . .
H(17) H 0.6488 0.4568 0.4536 0.0242 Uiso 1.00 calc . . .
H(18) H 0.5728 0.3574 0.4779 0.0242 Uiso 1.00 calc . . .
H(19) H 0.6611 0.3779 0.5311 0.0242 Uiso 1.00 calc . . .
H(20) H 0.7111 0.2492 0.3575 0.0243 Uiso 1.00 calc . . .
H(21) H 0.8818 0.2017 0.3399 0.0243 Uiso 1.00 calc . . .
H(22) H 0.7917 0.3451 0.3318 0.0243 Uiso 1.00 calc . . .
H(23) H 0.2114 0.4279 0.0137 0.0225 Uiso 1.00 calc . . .
H(24) H 0.1590 0.3536 -0.0299 0.0225 Uiso 1.00 calc . . .
H(25) H 0.2820 0.4517 -0.1660 0.0233 Uiso 1.00 calc . . .
H(26) H 0.7311 0.2731 -0.2065 0.0227 Uiso 1.00 calc . . .
H(27) H 0.7223 0.1875 -0.0792 0.0215 Uiso 1.00 calc . . .
H(28) H 0.2214 0.3245 0.1395 0.0278 Uiso 1.00 calc . . .
H(29) H 0.2462 0.1818 0.1564 0.0278 Uiso 1.00 calc . . .
H(30) H 0.1096 0.2727 0.1231 0.0278 Uiso 1.00 calc . . .
H(31) H 0.3180 0.0452 0.0446 0.0256 Uiso 1.00 calc . . .
H(32) H 0.3395 0.1087 -0.0370 0.0256 Uiso 1.00 calc . . .
H(33) H 0.1826 0.1383 0.0113 0.0256 Uiso 1.00 calc . . .
H(34) H 0.6054 0.3007 0.1862 0.0252 Uiso 1.00 calc . . .
H(35) H 0.7633 0.2022 0.1850 0.0252 Uiso 1.00 calc . . .
H(36) H 0.6692 0.0627 0.3101 0.0246 Uiso 1.00 calc . . .
H(37) H 0.4410 -0.1320 0.2587 0.0223 Uiso 1.00 calc . . .
H(38) H 0.4239 -0.0118 0.1408 0.0245 Uiso 1.00 calc . . .
H(39) H 0.9137 0.1242 0.0687 0.0263 Uiso 1.00 calc . . .
H(40) H 0.8322 0.0287 0.0863 0.0263 Uiso 1.00 calc . . .
H(41) H 0.8464 0.1005 0.0067 0.0263 Uiso 1.00 calc . . .
H(42) H 0.7662 0.3601 0.0532 0.0260 Uiso 1.00 calc . . .
H(43) H 0.5963 0.4061 0.0613 0.0260 Uiso 1.00 calc . . .
H(44) H 0.6970 0.3398 -0.0091 0.0260 Uiso 1.00 calc . . .

loop_
_atom_site_aniso_label
_atom_site_aniso_U_11
_atom_site_aniso_U_22
_atom_site_aniso_U_33
_atom_site_aniso_U_12
_atom_site_aniso_U_13
_atom_site_aniso_U_23
Br(1) 0.0345(2) 0.0319(2) 0.0232(2) -0.0168(2) -0.0126(2) 0.0100(2)
Br(2) 0.0259(2) 0.0231(2) 0.0174(2) -0.0077(2) -0.0014(2) 0.0022(2)
Br(3) 0.0314(2) 0.0357(2) 0.0160(2) -0.0160(2) -0.0068(2) 0.0065(2)
Br(4) 0.0210(2) 0.0283(2) 0.0160(2) -0.0058(2) -0.0030(2) 0.0044(2)
C(1) 0.011(2) 0.014(2) 0.019(2) -0.004(1) -0.005(1) -0.006(1)
C(2) 0.010(2) 0.017(2) 0.019(2) -0.005(1) -0.003(1) -0.003(1)
C(3) 0.012(2) 0.020(2) 0.017(2) -0.004(1) -0.002(1) -0.002(1)
C(4) 0.023(2) 0.018(2) 0.016(2) -0.009(2) -0.002(1) -0.006(1)
C(5) 0.029(2) 0.017(2) 0.016(2) -0.012(2) -0.010(2) 0.000(1)
C(6) 0.022(2) 0.018(2) 0.020(2) -0.004(2) -0.008(2) -0.003(2)
C(7) 0.015(2) 0.020(2) 0.022(2) -0.006(1) -0.003(1) -0.003(2)
C(8) 0.017(2) 0.015(2) 0.014(2) -0.007(1) -0.005(1) -0.004(1)
C(9) 0.018(2) 0.019(2) 0.014(2) -0.008(1) -0.004(1) -0.004(1)
C(10) 0.013(2) 0.020(2) 0.023(2) -0.004(1) -0.004(1) -0.004(2)
C(11) 0.020(2) 0.019(2) 0.025(2) -0.009(2) -0.006(2) -0.005(2)
C(12) 0.013(2) 0.013(2) 0.017(2) -0.001(1) -0.003(1) -0.006(1)
C(13) 0.013(2) 0.019(2) 0.016(2) -0.004(1) -0.003(1) -0.003(1)
C(14) 0.015(2) 0.018(2) 0.021(2) -0.007(1) -0.003(1) -0.004(2)
C(15) 0.015(2) 0.018(2) 0.023(2) -0.006(1) 0.000(2) -0.002(2)
C(16) 0.018(2) 0.017(2) 0.018(2) -0.003(1) -0.002(1) -0.001(1)
C(17) 0.022(2) 0.021(2) 0.014(2) -0.008(2) -0.004(1) -0.003(1)
C(18) 0.017(2) 0.019(2) 0.021(2) -0.007(1) -0.003(2) 0.000(2)
C(19) 0.013(2) 0.015(2) 0.013(2) -0.004(1) -0.001(1) -0.001(1)
C(20) 0.012(2) 0.015(2) 0.018(2) -0.003(1) 0.000(1) -0.004(1)
C(21) 0.017(2) 0.021(2) 0.023(2) -0.007(2) -0.003(2) -0.007(2)
C(22) 0.021(2) 0.019(2) 0.020(2) -0.008(2) -0.007(2) -0.004(2)
C(23) 0.015(2) 0.011(2) 0.017(2) -0.005(1) -0.001(1) -0.004(1)
C(24) 0.017(2) 0.019(2) 0.014(2) -0.008(1) -0.002(1) -0.004(1)
C(25) 0.015(2) 0.018(2) 0.020(2) -0.003(1) -0.006(1) 0.000(2)
C(26) 0.022(2) 0.016(2) 0.019(2) -0.007(1) -0.006(2) -0.001(1)
C(27) 0.027(2) 0.019(2) 0.014(2) -0.011(2) -0.008(2) 0.001(1)
C(28) 0.022(2) 0.020(2) 0.014(2) -0.010(2) 0.001(1) -0.004(1)
C(29) 0.017(2) 0.018(2) 0.020(2) -0.006(1) -0.005(2) -0.001(2)
C(30) 0.020(2) 0.015(2) 0.015(2) -0.008(1) -0.005(1) -0.002(1)
C(31) 0.019(2) 0.013(2) 0.019(2) -0.007(1) -0.002(1) -0.003(1)
C(32) 0.018(2) 0.023(2) 0.018(2) -0.006(2) -0.001(1) -0.002(2)
C(33) 0.023(2) 0.020(2) 0.023(2) -0.009(2) -0.007(2) -0.004(2)
C(34) 0.018(2) 0.012(2) 0.012(2) -0.004(1) 0.000(1) -0.005(1)
C(35) 0.018(2) 0.016(2) 0.014(2) -0.008(1) -0.003(1) -0.002(1)
C(36) 0.021(2) 0.024(2) 0.020(2) -0.012(2) -0.004(2) -0.003(2)
C(37) 0.020(2) 0.023(2) 0.015(2) -0.006(2) -0.001(1) -0.005(2)
C(38) 0.019(2) 0.024(2) 0.011(2) -0.005(2) -0.002(1) 0.004(2)
C(39) 0.018(2) 0.016(2) 0.018(2) -0.007(1) 0.000(1) -0.001(1)
C(40) 0.021(2) 0.023(2) 0.017(2) -0.009(2) -0.004(2) 0.000(2)
C(41) 0.016(2) 0.017(2) 0.014(2) -0.003(1) 0.000(1) -0.003(1)
C(42) 0.013(2) 0.021(2) 0.018(2) -0.003(1) -0.002(1) -0.001(2)
C(43) 0.020(2) 0.024(2) 0.022(2) -0.009(2) -0.003(2) -0.001(2)
C(44) 0.031(2) 0.022(2) 0.021(2) -0.016(2) -0.008(2) 0.000(2)

loop_
_atom_type_symbol
_atom_type_description
_atom_type_scat_dispersion_real
_atom_type_scat_dispersion_imag
_atom_type_scat_source
C C 0.003 0.002
;International Tables for Crystallography
(1992, Vol. C, Tables 4.2.6.8 and 6.1.1.1)
;
H H 0.000 0.000
;International Tables for Crystallography
(1992, Vol. C, Table 6.1.1.2)
;
Br Br -0.290 2.459
;International Tables for Crystallography
(1992, Vol. C, Tables 4.2.6.8 and 6.1.1.1)
;

loop_
_geom_angle_atom_site_label_1
_geom_angle_atom_site_label_2
_geom_angle_atom_site_label_3
_geom_angle
_geom_angle_site_symmetry_1
_geom_angle_site_symmetry_2
_geom_angle_site_symmetry_3
_geom_angle_publ_flag
C(2) C(1) C(8) 104.3(3) . . . yes
C(2) C(1) C(12) 128.0(3) . . . yes
C(8) C(1) C(12) 127.6(3) . . . yes
C(1) C(2) C(3) 101.0(3) . . . yes
C(1) C(2) C(10) 115.6(3) . . . yes
C(1) C(2) C(11) 111.5(3) . . . yes
C(3) C(2) C(10) 108.9(3) . . . yes
C(3) C(2) C(11) 107.9(3) . . . yes
C(10) C(2) C(11) 111.2(3) . . . yes
C(2) C(3) C(9) 103.6(3) . . . yes
C(5) C(4) C(9) 117.8(3) . . . yes
Br(1) C(5) C(4) 119.8(3) . . . yes
Br(1) C(5) C(6) 118.3(3) . . . yes
C(4) C(5) C(6) 121.8(3) . . . yes
C(5) C(6) C(7) 119.8(3) . . . yes
C(6) C(7) C(8) 119.9(3) . . . yes
C(1) C(8) C(7) 130.4(3) . . . yes
C(1) C(8) C(9) 110.4(3) . . . yes
C(7) C(8) C(9) 118.5(3) . . . yes
C(3) C(9) C(4) 129.1(3) . . . yes
C(3) C(9) C(8) 108.8(3) . . . yes
C(4) C(9) C(8) 122.1(3) . . . yes
C(1) C(12) C(13) 127.2(3) . . . yes
C(1) C(12) C(19) 127.9(3) . . . yes
C(13) C(12) C(19) 104.7(3) . . . yes
C(12) C(13) C(14) 101.2(3) . . . yes
C(12) C(13) C(21) 111.5(3) . . . yes
C(12) C(13) C(22) 115.9(3) . . . yes
C(14) C(13) C(21) 106.9(3) . . . yes
C(14) C(13) C(22) 109.1(3) . . . yes
C(21) C(13) C(22) 111.4(3) . . . yes
C(13) C(14) C(20) 104.2(3) . . . yes
C(16) C(15) C(20) 117.4(3) . . . yes
Br(2) C(16) C(15) 119.0(3) . . . yes
Br(2) C(16) C(17) 118.9(3) . . . yes
C(15) C(16) C(17) 122.1(3) . . . yes
C(16) C(17) C(18) 119.3(3) . . . yes
C(17) C(18) C(19) 120.3(3) . . . yes
C(12) C(19) C(18) 130.4(3) . . . yes
C(12) C(19) C(20) 110.3(3) . . . yes
C(18) C(19) C(20) 118.8(3) . . . yes
C(14) C(20) C(15) 129.2(3) . . . yes
C(14) C(20) C(19) 108.8(3) . . . yes
C(15) C(20) C(19) 122.0(3) . . . yes
C(24) C(23) C(30) 104.8(3) . . . yes
C(24) C(23) C(34) 128.0(3) . . . yes
C(30) C(23) C(34) 127.0(3) . . . yes
C(23) C(24) C(25) 100.7(3) . . . yes
C(23) C(24) C(32) 116.1(3) . . . yes
C(23) C(24) C(33) 111.3(3) . . . yes
C(25) C(24) C(32) 109.1(3) . . . yes
C(25) C(24) C(33) 107.6(3) . . . yes
C(32) C(24) C(33) 111.2(3) . . . yes
C(24) C(25) C(31) 104.0(3) . . . yes
C(27) C(26) C(31) 117.4(3) . . . yes
Br(3) C(27) C(26) 119.8(3) . . . yes
Br(3) C(27) C(28) 117.7(3) . . . yes
C(26) C(27) C(28) 122.5(3) . . . yes
C(27) C(28) C(29) 119.2(3) . . . yes
C(28) C(29) C(30) 119.9(3) . . . yes
C(23) C(30) C(29) 130.1(3) . . . yes
C(23) C(30) C(31) 110.4(3) . . . yes
C(29) C(30) C(31) 119.0(3) . . . yes
C(25) C(31) C(26) 129.4(3) . . . yes
C(25) C(31) C(30) 108.6(3) . . . yes
C(26) C(31) C(30) 122.0(3) . . . yes
C(23) C(34) C(35) 127.4(3) . . . yes
C(23) C(34) C(41) 127.4(3) . . . yes
C(35) C(34) C(41) 105.0(3) . . . yes
C(34) C(35) C(36) 100.3(3) . . . yes
C(34) C(35) C(43) 111.3(3) . . . yes
C(34) C(35) C(44) 116.3(3) . . . yes
C(36) C(35) C(43) 107.6(3) . . . yes
C(36) C(35) C(44) 109.4(3) . . . yes
C(43) C(35) C(44) 111.1(3) . . . yes
C(35) C(36) C(42) 104.1(3) . . . yes
C(38) C(37) C(42) 117.9(3) . . . yes
Br(4) C(38) C(37) 119.1(3) . . . yes
Br(4) C(38) C(39) 119.0(3) . . . yes
C(37) C(38) C(39) 121.9(3) . . . yes
C(38) C(39) C(40) 119.6(3) . . . yes
C(39) C(40) C(41) 119.6(3) . . . yes
C(34) C(41) C(40) 130.0(3) . . . yes
C(34) C(41) C(42) 110.2(3) . . . yes
C(40) C(41) C(42) 119.1(3) . . . yes
C(36) C(42) C(37) 129.6(3) . . . yes
C(36) C(42) C(41) 108.5(3) . . . yes
C(37) C(42) C(41) 121.8(3) . . . yes

loop_
_geom_bond_atom_site_label_1
_geom_bond_atom_site_label_2
_geom_bond_distance
_geom_bond_site_symmetry_1
_geom_bond_site_symmetry_2
_geom_bond_publ_flag
Br(1) C(5) 1.897(4) . . yes
Br(2) C(16) 1.903(4) . . yes
Br(3) C(27) 1.905(4) . . yes
Br(4) C(38) 1.905(4) . . yes
C(1) C(2) 1.560(4) . . yes
C(1) C(8) 1.478(5) . . yes
C(1) C(12) 1.349(5) . . yes
C(2) C(3) 1.560(5) . . yes
C(2) C(10) 1.531(5) . . yes
C(2) C(11) 1.542(5) . . yes
C(3) C(9) 1.493(5) . . yes
C(4) C(5) 1.392(5) . . yes
C(4) C(9) 1.385(5) . . yes
C(5) C(6) 1.390(5) . . yes
C(6) C(7) 1.393(5) . . yes
C(7) C(8) 1.403(5) . . yes
C(8) C(9) 1.409(5) . . yes
C(12) C(13) 1.558(5) . . yes
C(12) C(19) 1.486(5) . . yes
C(13) C(14) 1.558(5) . . yes
C(13) C(21) 1.533(5) . . yes
C(13) C(22) 1.528(5) . . yes
C(14) C(20) 1.503(5) . . yes
C(15) C(16) 1.396(5) . . yes
C(15) C(20) 1.386(5) . . yes
C(16) C(17) 1.385(5) . . yes
C(17) C(18) 1.394(5) . . yes
C(18) C(19) 1.392(5) . . yes
C(19) C(20) 1.404(5) . . yes
C(23) C(24) 1.554(5) . . yes
C(23) C(30) 1.479(5) . . yes
C(23) C(34) 1.361(5) . . yes
C(24) C(25) 1.562(5) . . yes
C(24) C(32) 1.517(5) . . yes
C(24) C(33) 1.545(5) . . yes
C(25) C(31) 1.503(5) . . yes
C(26) C(27) 1.385(5) . . yes
C(26) C(31) 1.386(5) . . yes
C(27) C(28) 1.390(5) . . yes
C(28) C(29) 1.395(5) . . yes
C(29) C(30) 1.394(5) . . yes
C(30) C(31) 1.404(5) . . yes
C(34) C(35) 1.553(5) . . yes
C(34) C(41) 1.475(5) . . yes
C(35) C(36) 1.553(5) . . yes
C(35) C(43) 1.542(5) . . yes
C(35) C(44) 1.525(5) . . yes
C(36) C(42) 1.499(5) . . yes
C(37) C(38) 1.396(5) . . yes
C(37) C(42) 1.380(5) . . yes
C(38) C(39) 1.385(5) . . yes
C(39) C(40) 1.388(5) . . yes
C(40) C(41) 1.409(5) . . yes
C(41) C(42) 1.396(5) . . yes

loop_
_geom_contact_atom_site_label_1
_geom_contact_atom_site_label_2
_geom_contact_distance
_geom_contact_site_symmetry_1
_geom_contact_site_symmetry_2
_geom_contact_publ_flag
C(6) C(26) 3.599(5) . 2_665 ?
C(21) C(21) 3.393(7) . 2_666 ?
C(31) C(44) 3.558(5) . 2_665 ?

loop_
_geom_torsion_atom_site_label_1
_geom_torsion_atom_site_label_2
_geom_torsion_atom_site_label_3
_geom_torsion_atom_site_label_4
_geom_torsion
_geom_torsion_site_symmetry_1
_geom_torsion_site_symmetry_2
_geom_torsion_site_symmetry_3
_geom_torsion_site_symmetry_4
_geom_torsion_publ_flag
Br(1) C(5) C(4) C(9) 179.1(3) . . . . yes
Br(1) C(5) C(6) C(7) -178.4(3) . . . . yes
Br(2) C(16) C(15) C(20) -178.7(3) . . . . yes
Br(2) C(16) C(17) C(18) 179.3(3) . . . . yes
Br(3) C(27) C(26) C(31) 178.9(3) . . . . yes
Br(3) C(27) C(28) C(29) -178.9(3) . . . . yes
Br(4) C(38) C(37) C(42) 179.6(3) . . . . yes
Br(4) C(38) C(39) C(40) -179.2(3) . . . . yes
C(1) C(2) C(3) C(9) 33.4(3) . . . . yes
C(1) C(8) C(7) C(6) 172.6(3) . . . . yes
C(1) C(8) C(9) C(3) 4.6(4) . . . . yes
C(1) C(8) C(9) C(4) -174.0(3) . . . . yes
C(1) C(12) C(13) C(14) 145.8(4) . . . . yes
C(1) C(12) C(13) C(21) -100.9(4) . . . . yes
C(1) C(12) C(13) C(22) 27.9(5) . . . . yes
C(1) C(12) C(19) C(18) 29.7(6) . . . . yes
C(1) C(12) C(19) C(20) -158.1(3) . . . . yes
C(2) C(1) C(8) C(7) -152.6(4) . . . . yes
C(2) C(1) C(8) C(9) 17.4(4) . . . . yes
C(2) C(1) C(12) C(13) -153.6(3) . . . . yes
C(2) C(1) C(12) C(19) 20.9(6) . . . . yes
C(2) C(3) C(9) C(4) 153.9(4) . . . . yes
C(2) C(3) C(9) C(8) -24.6(4) . . . . yes
C(3) C(2) C(1) C(8) -30.8(3) . . . . yes
C(3) C(2) C(1) C(12) 145.7(4) . . . . yes
C(3) C(9) C(4) C(5) -178.0(3) . . . . yes
C(3) C(9) C(8) C(7) 176.0(3) . . . . yes
C(4) C(5) C(6) C(7) -0.7(6) . . . . yes
C(4) C(9) C(8) C(7) -2.7(5) . . . . yes
C(5) C(4) C(9) C(8) 0.4(5) . . . . yes
C(5) C(6) C(7) C(8) -1.7(6) . . . . yes
C(6) C(5) C(4) C(9) 1.3(5) . . . . yes
C(6) C(7) C(8) C(9) 3.3(5) . . . . yes
C(7) C(8) C(1) C(12) 30.9(6) . . . . yes
C(8) C(1) C(2) C(10) -148.1(3) . . . . yes
C(8) C(1) C(2) C(11) 83.6(3) . . . . yes
C(8) C(1) C(12) C(13) 22.1(6) . . . . yes
C(8) C(1) C(12) C(19) -163.4(3) . . . . yes
C(9) C(3) C(2) C(10) 155.5(3) . . . . yes
C(9) C(3) C(2) C(11) -83.7(3) . . . . yes
C(9) C(8) C(1) C(12) -159.1(3) . . . . yes
C(10) C(2) C(1) C(12) 28.4(5) . . . . yes
C(11) C(2) C(1) C(12) -99.9(4) . . . . yes
C(12) C(13) C(14) C(20) 31.6(3) . . . . yes
C(12) C(19) C(18) C(17) 174.1(3) . . . . yes
C(12) C(19) C(20) C(14) 3.5(4) . . . . yes
C(12) C(19) C(20) C(15) -175.1(3) . . . . yes
C(13) C(12) C(19) C(18) -154.8(4) . . . . yes
C(13) C(12) C(19) C(20) 17.3(4) . . . . yes
C(13) C(14) C(20) C(15) 155.7(4) . . . . yes
C(13) C(14) C(20) C(19) -22.9(4) . . . . yes
C(14) C(13) C(12) C(19) -29.7(3) . . . . yes
C(14) C(20) C(15) C(16) -178.6(3) . . . . yes
C(14) C(20) C(19) C(18) 176.7(3) . . . . yes
C(15) C(16) C(17) C(18) -1.4(6) . . . . yes
C(15) C(20) C(19) C(18) -1.9(5) . . . . yes
C(16) C(15) C(20) C(19) -0.2(5) . . . . yes
C(16) C(17) C(18) C(19) -0.9(5) . . . . yes
C(17) C(16) C(15) C(20) 1.9(5) . . . . yes
C(17) C(18) C(19) C(20) 2.5(5) . . . . yes
C(19) C(12) C(13) C(21) 83.6(3) . . . . yes
C(19) C(12) C(13) C(22) -147.6(3) . . . . yes
C(20) C(14) C(13) C(21) -85.2(3) . . . . yes
C(20) C(14) C(13) C(22) 154.3(3) . . . . yes
C(23) C(24) C(25) C(31) 32.5(3) . . . . yes
C(23) C(30) C(29) C(28) 173.5(3) . . . . yes
C(23) C(30) C(31) C(25) 3.0(4) . . . . yes
C(23) C(30) C(31) C(26) -175.1(3) . . . . yes
C(23) C(34) C(35) C(36) 143.8(4) . . . . yes
C(23) C(34) C(35) C(43) -102.6(4) . . . . yes
C(23) C(34) C(35) C(44) 25.9(5) . . . . yes
C(23) C(34) C(41) C(40) 32.9(6) . . . . yes
C(23) C(34) C(41) C(42) -156.9(4) . . . . yes
C(24) C(23) C(30) C(29) -153.1(4) . . . . yes
C(24) C(23) C(30) C(31) 18.5(4) . . . . yes
C(24) C(23) C(34) C(35) -152.0(3) . . . . yes
C(24) C(23) C(34) C(41) 21.7(6) . . . . yes
C(24) C(25) C(31) C(26) 154.8(4) . . . . yes
C(24) C(25) C(31) C(30) -23.2(4) . . . . yes
C(25) C(24) C(23) C(30) -31.0(3) . . . . yes
C(25) C(24) C(23) C(34) 143.6(4) . . . . yes
C(25) C(31) C(26) C(27) -177.3(3) . . . . yes
C(25) C(31) C(30) C(29) 175.7(3) . . . . yes
C(26) C(27) C(28) C(29) -1.5(6) . . . . yes
C(26) C(31) C(30) C(29) -2.4(5) . . . . yes
C(27) C(26) C(31) C(30) 0.3(5) . . . . yes
C(27) C(28) C(29) C(30) -0.6(5) . . . . yes
C(28) C(27) C(26) C(31) 1.7(5) . . . . yes
C(28) C(29) C(30) C(31) 2.5(5) . . . . yes
C(29) C(30) C(23) C(34) 32.2(6) . . . . yes
C(30) C(23) C(24) C(32) -148.6(3) . . . . yes
C(30) C(23) C(24) C(33) 82.9(3) . . . . yes
C(30) C(23) C(34) C(35) 21.5(6) . . . . yes
C(30) C(23) C(34) C(41) -164.9(3) . . . . yes
C(31) C(25) C(24) C(32) 155.2(3) . . . . yes
C(31) C(25) C(24) C(33) -84.1(3) . . . . yes
C(31) C(30) C(23) C(34) -156.2(3) . . . . yes
C(32) C(24) C(23) C(34) 26.0(5) . . . . yes
C(33) C(24) C(23) C(34) -102.5(4) . . . . yes
C(34) C(35) C(36) C(42) 33.1(3) . . . . yes
C(34) C(41) C(40) C(39) 171.7(4) . . . . yes
C(34) C(41) C(42) C(36) 4.1(4) . . . . yes
C(34) C(41) C(42) C(37) -173.3(3) . . . . yes
C(35) C(34) C(41) C(40) -152.3(4) . . . . yes
C(35) C(34) C(41) C(42) 17.9(4) . . . . yes
C(35) C(36) C(42) C(37) 152.8(4) . . . . yes
C(35) C(36) C(42) C(41) -24.4(4) . . . . yes
C(36) C(35) C(34) C(41) -31.0(3) . . . . yes
C(36) C(42) C(37) C(38) -176.6(4) . . . . yes
C(36) C(42) C(41) C(40) 175.5(3) . . . . yes
C(37) C(38) C(39) C(40) -0.7(6) . . . . yes
C(37) C(42) C(41) C(40) -1.9(5) . . . . yes
C(38) C(37) C(42) C(41) 0.2(5) . . . . yes
C(38) C(39) C(40) C(41) -1.0(5) . . . . yes
C(39) C(38) C(37) C(42) 1.1(6) . . . . yes
C(39) C(40) C(41) C(42) 2.3(5) . . . . yes
C(41) C(34) C(35) C(43) 82.6(3) . . . . yes
C(41) C(34) C(35) C(44) -148.8(3) . . . . yes
C(42) C(36) C(35) C(43) -83.2(3) . . . . yes
C(42) C(36) C(35) C(44) 156.0(3) . . . . yes
C(42) C(36) C(35) C(44) 156.0(3) . . . . yes
